data_4003290
loop_
_publ_author_name
'Chen, Shoushun'
'Lucier, Bryan E.G.'
'Boyle, Paul D.'
'Huang, Yining'

_publ_section_title
;
 Understanding The Fascinating Origins of CO2 Adsorption and Dynamics in
 MOFs
;
_journal_issue 16
_journal_name_full 'Chemistry of Materials'
_journal_page_first 5829
_journal_paper_doi 10.1021/acs.chemmater.6b02239
_journal_volume 28
_journal_year 2016
_chemical_formula_sum 'C14.45 H8 O6.89 Pb S'
_chemical_formula_weight 531.15
_space_group_crystal_system orthorhombic
_space_group_IT_number 62
_space_group_name_Hall '-P 2ac 2n'
_space_group_name_H-M_alt 'P n m a'
_atom_sites_solution_hydrogens geom
_atom_sites_solution_primary dual
_atom_sites_solution_secondary difmap
_audit_creation_method SHELXL-2014/7
_cell_angle_alpha 90
_cell_angle_beta 90
_cell_angle_gamma 90
_cell_formula_units_Z 4
_cell_length_a 5.8815(16)
_cell_length_b 13.035(3)
_cell_length_c 19.371(4)
_cell_measurement_reflns_used 9880
_cell_measurement_temperature 110
_cell_measurement_theta_max 38.27
_cell_measurement_theta_min 3.13
_cell_volume 1485.1(6)
_computing_cell_refinement SAINT
_computing_data_collection Apex2
_computing_data_reduction SAINT
_computing_molecular_graphics NRCVAX
_computing_publication_material cif2tables.py
_computing_structure_refinement SHELXL-2014
_computing_structure_solution SHELXT
_diffrn_ambient_temperature 110
_diffrn_detector 'CCD plate'
_diffrn_detector_type 'Bruker Apex2'
_diffrn_measured_fraction_theta_full 0.996
_diffrn_measured_fraction_theta_max 0.953
_diffrn_measurement_device '\k-geometry diffractometer'
_diffrn_measurement_device_type 'Bruker Kappa Axis Apex2'
_diffrn_measurement_method 'phi and omega scans'
_diffrn_radiation_type MoK\a
_diffrn_radiation_wavelength 0.71073
_diffrn_reflns_av_R_equivalents 0.0442
_diffrn_reflns_av_unetI/netI 0.0357
_diffrn_reflns_Laue_measured_fraction_full 0.996
_diffrn_reflns_Laue_measured_fraction_max 0.953
_diffrn_reflns_limit_h_max 11
_diffrn_reflns_limit_h_min -9
_diffrn_reflns_limit_k_max 24
_diffrn_reflns_limit_k_min -25
_diffrn_reflns_limit_l_max 38
_diffrn_reflns_limit_l_min -35
_diffrn_reflns_number 59644
_diffrn_reflns_point_group_measured_fraction_full 0.996
_diffrn_reflns_point_group_measured_fraction_max 0.953
_diffrn_reflns_theta_full 25.242
_diffrn_reflns_theta_max 45.248
_diffrn_reflns_theta_min 3.620
_diffrn_source 'sealed tube'
_exptl_absorpt_coefficient_mu 11.535
_exptl_absorpt_correction_T_max 0.7489
_exptl_absorpt_correction_T_min 0.3899
_exptl_absorpt_correction_type multi-scan
_exptl_absorpt_process_details SADABS
_exptl_crystal_colour colourless
_exptl_crystal_density_diffrn 2.376
_exptl_crystal_description needle
_exptl_crystal_F_000 991
_exptl_crystal_size_max 0.334
_exptl_crystal_size_mid 0.046
_exptl_crystal_size_min 0.043
_refine_diff_density_max 1.945
_refine_diff_density_min -2.566
_refine_diff_density_rms 0.234
_refine_ls_extinction_method none
_refine_ls_goodness_of_fit_ref 1.040
_refine_ls_hydrogen_treatment constr
_refine_ls_matrix_type full
_refine_ls_number_parameters 125
_refine_ls_number_reflns 6085
_refine_ls_number_restraints 0
_refine_ls_restrained_S_all 1.040
_refine_ls_R_factor_all 0.0385
_refine_ls_R_factor_gt 0.0249
_refine_ls_shift/su_max 0.001
_refine_ls_shift/su_mean 0.000
_refine_ls_structure_factor_coef Fsqd
_refine_ls_weighting_details 'w=1/[\s^2^(Fo^2^)+(0.0149P)^2^+0.6764P] where P=(Fo^2^+2Fc^2^)/3'
_refine_ls_weighting_scheme calc
_refine_ls_wR_factor_gt 0.0404
_refine_ls_wR_factor_ref 0.0431
_reflns_Friedel_coverage 0.000
_reflns_number_gt 4962
_reflns_number_total 6085
_reflns_threshold_expression 'I > 2\s(I)'
_cod_data_source_file cm6b02239_si_002.cif
_cod_data_source_block b16005
_cod_database_code 4003290
_shelx_space_group_comment
;
The symmetry employed for this shelxl refinement is uniquely defined
by the following loop, which should always be used as a source of
symmetry information in preference to the above space-group names.
They are only intended as comments.
;
_shelx_estimated_absorpt_t_min 0.113
_shelx_estimated_absorpt_t_max 0.637

loop_
_space_group_symop_operation_xyz
'x, y, z'
'-x+1/2, -y, z+1/2'
'-x, y+1/2, -z'
'x+1/2, -y+1/2, -z+1/2'
'-x, -y, -z'
'x-1/2, y, -z-1/2'
'x, -y-1/2, z'
'-x-1/2, y-1/2, z-1/2'

loop_
_atom_site_label
_atom_site_type_symbol
_atom_site_fract_x
_atom_site_fract_y
_atom_site_fract_z
_atom_site_U_iso_or_equiv
_atom_site_adp_type
_atom_site_occupancy
_atom_site_site_symmetry_order
_atom_site_calc_flag
_atom_site_refinement_flags_posn
_atom_site_refinement_flags_adp
_atom_site_refinement_flags_occupancy
_atom_site_disorder_assembly
_atom_site_disorder_group
Pb1 Pb 0.23690(2) 0.2500 0.18792(2) 0.00723(2) Uani 1 2 d S T P . .
S1 S 0.62610(8) 0.7500 0.49466(2) 0.00807(7) Uani 1 2 d S T P . .
O1 O 0.02601(18) 0.36943(9) 0.35196(6) 0.0152(2) Uani 1 1 d . . . . .
O2 O 0.33672(19) 0.36221(8) 0.28431(6) 0.01386(19) Uani 1 1 d . . . . .
O3 O 0.5294(2) 0.7500 0.56334(8) 0.0117(2) Uani 1 2 d S T P . .
O4 O 0.8693(2) 0.7500 0.48613(8) 0.0124(3) Uani 1 2 d S T P . .
C1 C 0.2199(2) 0.39765(11) 0.33415(8) 0.0108(2) Uani 1 1 d . . . . .
C2 C 0.3274(2) 0.48390(10) 0.37478(7) 0.0091(2) Uani 1 1 d . . . . .
C3 C 0.2118(2) 0.52369(11) 0.43165(7) 0.0109(2) Uani 1 1 d . . . . .
H3 H 0.0691 0.4955 0.4446 0.013 Uiso 1 1 calc R U . . .
C4 C 0.3037(2) 0.60427(10) 0.46954(7) 0.0106(2) Uani 1 1 d . . . . .
H4 H 0.2253 0.6317 0.5082 0.013 Uiso 1 1 calc R U . . .
C5 C 0.5130(2) 0.64380(10) 0.44950(7) 0.0088(2) Uani 1 1 d . . . . .
C6 C 0.6322(2) 0.60472(10) 0.39324(8) 0.0116(2) Uani 1 1 d . . . . .
H6 H 0.7755 0.6326 0.3806 0.014 Uiso 1 1 calc R U . . .
C7 C 0.5380(2) 0.52429(11) 0.35588(8) 0.0123(2) Uani 1 1 d . . . . .
H7 H 0.6173 0.4967 0.3174 0.015 Uiso 1 1 calc R U . . .
C1A C 0.769(2) 0.7500 0.2213(6) 0.064(3) Uani 0.447(8) 2 d S T P A 1
O1A O 0.9225(17) 0.7500 0.2600(4) 0.082(3) Uani 0.447(8) 2 d S T P A 1
O2A O 0.6260(19) 0.7500 0.1852(5) 0.094(4) Uani 0.447(8) 2 d S T P A 1

loop_
_atom_site_aniso_label
_atom_site_aniso_U_11
_atom_site_aniso_U_22
_atom_site_aniso_U_33
_atom_site_aniso_U_23
_atom_site_aniso_U_13
_atom_site_aniso_U_12
Pb1 0.00699(3) 0.00799(3) 0.00672(3) 0.000 -0.00022(2) 0.000
S1 0.00957(18) 0.00663(16) 0.00802(18) 0.000 -0.00132(14) 0.000
O1 0.0153(5) 0.0148(5) 0.0157(5) -0.0028(4) -0.0021(4) -0.0050(4)
O2 0.0160(5) 0.0131(4) 0.0126(5) -0.0062(4) -0.0024(4) 0.0021(4)
O3 0.0163(6) 0.0110(6) 0.0079(6) 0.000 -0.0001(5) 0.000
O4 0.0085(6) 0.0120(6) 0.0166(7) 0.000 -0.0024(5) 0.000
C1 0.0131(6) 0.0088(5) 0.0106(5) -0.0012(4) -0.0030(4) 0.0004(4)
C2 0.0093(5) 0.0084(5) 0.0096(5) -0.0014(4) -0.0007(4) -0.0001(4)
C3 0.0100(5) 0.0114(5) 0.0114(5) -0.0023(4) 0.0012(4) -0.0025(4)
C4 0.0109(5) 0.0110(5) 0.0099(5) -0.0031(4) 0.0009(4) -0.0004(4)
C5 0.0101(5) 0.0069(5) 0.0093(5) -0.0005(4) -0.0007(4) -0.0004(4)
C6 0.0114(5) 0.0109(5) 0.0125(6) -0.0021(4) 0.0018(5) -0.0020(4)
C7 0.0121(6) 0.0120(6) 0.0128(6) -0.0028(5) 0.0018(5) 0.0000(4)
C1A 0.085(9) 0.071(8) 0.034(5) 0.000 0.006(6) 0.000
O1A 0.080(6) 0.118(7) 0.049(5) 0.000 0.016(4) 0.000
O2A 0.085(7) 0.102(8) 0.096(8) 0.000 -0.020(6) 0.000

loop_
_atom_type_symbol
_atom_type_description
_atom_type_scat_dispersion_real
_atom_type_scat_dispersion_imag
_atom_type_scat_source
C C 0.0033 0.0016 'International Tables Vol C Tables 4.2.6.8 and 6.1.1.4'
H H 0.0000 0.0000 'International Tables Vol C Tables 4.2.6.8 and 6.1.1.4'
O O 0.0106 0.0060 'International Tables Vol C Tables 4.2.6.8 and 6.1.1.4'
Pb Pb -3.3944 10.1111 'International Tables Vol C Tables 4.2.6.8 and 6.1.1.4'
S S 0.1246 0.1234 'International Tables Vol C Tables 4.2.6.8 and 6.1.1.4'

loop_
_geom_angle_atom_site_label_1
_geom_angle_atom_site_label_2
_geom_angle_atom_site_label_3
_geom_angle
_geom_angle_site_symmetry_1
_geom_angle_site_symmetry_3
O1 Pb1 O1 79.62(6) 6_656 4
O1 Pb1 O2 117.26(4) 6_656 7_565
O1 Pb1 O2 72.03(4) 4 7_565
O1 Pb1 O2 72.03(4) 6_656 .
O1 Pb1 O2 117.26(4) 4 .
O2 Pb1 O2 73.54(5) 7_565 .
O4 S1 O3 119.73(9) . .
O4 S1 C5 108.48(6) . 7_575
O3 S1 C5 107.89(6) . 7_575
O4 S1 C5 108.48(6) . .
O3 S1 C5 107.89(6) . .
C5 S1 C5 103.12(9) 7_575 .
C1 O1 Pb1 137.78(10) . 6_556
C1 O2 Pb1 131.88(10) . .
O1 C1 O2 126.66(13) . .
O1 C1 C2 117.27(13) . .
O2 C1 C2 116.06(13) . .
C3 C2 C7 120.00(12) . .
C3 C2 C1 118.94(12) . .
C7 C2 C1 121.05(12) . .
C4 C3 C2 120.54(13) . .
C4 C3 H3 119.7 . .
C2 C3 H3 119.7 . .
C5 C4 C3 118.49(13) . .
C5 C4 H4 120.8 . .
C3 C4 H4 120.8 . .
C4 C5 C6 121.92(12) . .
C4 C5 S1 119.04(10) . .
C6 C5 S1 118.99(10) . .
C7 C6 C5 118.91(13) . .
C7 C6 H6 120.5 . .
C5 C6 H6 120.5 . .
C6 C7 C2 120.12(13) . .
C6 C7 H7 119.9 . .
C2 C7 H7 119.9 . .
O2A C1A O1A 179.8(13) . .
C1A O1A O2A 178.0(9) . 6_656
C1A O2A O1A 98.6(10) . 6_556

loop_
_geom_bond_atom_site_label_1
_geom_bond_atom_site_label_2
_geom_bond_distance
_geom_bond_site_symmetry_2
Pb1 O1 2.4314(11) 6_656
Pb1 O1 2.4314(11) 4
Pb1 O2 2.4434(11) 7_565
Pb1 O2 2.4434(11) .
S1 O4 1.4399(17) .
S1 O3 1.4467(16) .
S1 C5 1.7674(13) 7_575
S1 C5 1.7674(13) .
O1 C1 1.2467(17) .
O1 Pb1 2.4314(11) 6_556
O2 C1 1.2719(19) .
C1 C2 1.5113(19) .
C2 C3 1.395(2) .
C2 C7 1.3949(19) .
C3 C4 1.3908(19) .
C3 H3 0.9500 .
C4 C5 1.3896(19) .
C4 H4 0.9500 .
C5 C6 1.3922(19) .
C6 C7 1.389(2) .
C6 H6 0.9500 .
C7 H7 0.9500 .
C1A O2A 1.092(15) .
C1A O1A 1.175(13) .
O1A O2A 1.600(14) 6_656
O2A O1A 1.600(14) 6_556

loop_
_geom_hbond_atom_site_label_D
_geom_hbond_atom_site_label_H
_geom_hbond_atom_site_label_A
_geom_hbond_distance_DH
_geom_hbond_distance_HA
_geom_hbond_distance_DA
_geom_hbond_angle_DHA
_geom_hbond_site_symmetry_A
C4 H4 O4 0.95 2.64 3.2001(19) 118.5 1_455

loop_
_geom_torsion_atom_site_label_1
_geom_torsion_atom_site_label_2
_geom_torsion_atom_site_label_3
_geom_torsion_atom_site_label_4
_geom_torsion
_geom_torsion_site_symmetry_1
Pb1 O1 C1 O2 -3.7(3) 6_556
Pb1 O1 C1 C2 175.27(10) 6_556
Pb1 O2 C1 O1 12.3(2) .
Pb1 O2 C1 C2 -166.61(9) .
O1 C1 C2 C3 3.3(2) .
O2 C1 C2 C3 -177.69(13) .
O1 C1 C2 C7 -176.21(13) .
O2 C1 C2 C7 2.8(2) .
C7 C2 C3 C4 0.6(2) .
C1 C2 C3 C4 -178.88(13) .
C2 C3 C4 C5 -0.2(2) .
C3 C4 C5 C6 -0.4(2) .
C3 C4 C5 S1 177.13(11) .
O4 S1 C5 C4 156.10(11) .
O3 S1 C5 C4 25.00(13) .
C5 S1 C5 C4 -89.00(12) 7_575
O4 S1 C5 C6 -26.34(13) .
O3 S1 C5 C6 -157.44(11) .
C5 S1 C5 C6 88.56(12) 7_575
C4 C5 C6 C7 0.4(2) .
S1 C5 C6 C7 -177.08(11) .
C5 C6 C7 C2 0.0(2) .
C3 C2 C7 C6 -0.5(2) .
C1 C2 C7 C6 178.92(13) .
